data_2007145
loop_
_publ_author_name
'Fitzgerald, Lawrence J.'
'Gerkin, Roger E.'

_publ_section_title
;
 Phenolphthalein and 3',3''-Dinitrophenolphthalein
;
_journal_coden_ASTM ACSCEE
_journal_issue 4
_journal_name_full
;
 Acta Crystallographica, Section C: Crystal Structure Communications
;
_journal_page_first 535
_journal_page_last 539
_journal_paper_doi 10.1107/s0108270197015771
_journal_volume 54
_journal_year 1998
_chemical_formula_moiety 'C20 H12 N2 O8'
_chemical_formula_sum 'C20 H12 N2 O8'
_chemical_formula_weight 408.32
_chemical_name_common 3',3''-dinitrophenolphthalein
_space_group_IT_number 60
_symmetry_cell_setting orthorhombic
_symmetry_space_group_name_Hall '-P 2n 2ab'
_symmetry_space_group_name_H-M 'P b c n'
_cell_angle_alpha 90
_cell_angle_beta 90
_cell_angle_gamma 90
_cell_formula_units_Z 8
_cell_length_a 27.634(2)
_cell_length_b 8.122(4)
_cell_length_c 15.741(3)
_cell_measurement_reflns_used 25
_cell_measurement_temperature 296
_cell_measurement_theta_max 14.9
_cell_measurement_theta_min 11.6
_cell_volume 3533.0(19)
_computing_cell_refinement 'MSC/AFC Diffractometer Control Software'
_computing_data_collection
;MSC/AFC Diffractometer Control Software (Molecular Structure Corporation,
1988)
;
_computing_data_reduction 'TEXSAN (Molecular Structure Corporation, 1989)'
_computing_molecular_graphics 'ORTEPII (Johnson, 1976)'
_computing_publication_material TEXSAN
_computing_structure_refinement TEXSAN
_computing_structure_solution 'SHELXS86 (Sheldrick, 1985)'
_diffrn_ambient_temperature 296
_diffrn_measurement_device_type AFC5S
_diffrn_measurement_method '\w scans '
_diffrn_radiation_monochromator graphite
_diffrn_radiation_source 'X-ray tube'
_diffrn_radiation_type MoK\a
_diffrn_radiation_wavelength 0.71073
_diffrn_reflns_av_R_equivalents 0
_diffrn_reflns_limit_h_max 35
_diffrn_reflns_limit_h_min 0
_diffrn_reflns_limit_k_max 10
_diffrn_reflns_limit_k_min 0
_diffrn_reflns_limit_l_max 20
_diffrn_reflns_limit_l_min 0
_diffrn_reflns_number 4602
_diffrn_reflns_theta_max 27.50
_diffrn_reflns_theta_min 2.0
_diffrn_standards_decay_% 'no decay: variation =  +-2.0 (ave. max. rel. intensity)'
_diffrn_standards_interval_count 150
_diffrn_standards_number 6
_exptl_absorpt_coefficient_mu 0.114
_exptl_absorpt_correction_type none
_exptl_crystal_colour yellow
_exptl_crystal_density_diffrn 1.535
_exptl_crystal_density_meas ?
_exptl_crystal_description 'cut column'
_exptl_crystal_F_000 1680
_exptl_crystal_size_max 0.38
_exptl_crystal_size_mid 0.27
_exptl_crystal_size_min 0.15
_refine_diff_density_max 0.61
_refine_diff_density_min -0.56
_refine_ls_extinction_method none
_refine_ls_goodness_of_fit_ref 1.10
_refine_ls_hydrogen_treatment refall
_refine_ls_matrix_type full
_refine_ls_number_parameters 319
_refine_ls_number_reflns 4069
_refine_ls_R_factor_gt 0.050
_refine_ls_shift/su_max '< 0.01'
_refine_ls_structure_factor_coef F^2^
_refine_ls_weighting_details 'w = 1/\s^2^(F^2^)'
_refine_ls_weighting_scheme calc
_refine_ls_wR_factor_ref 0.122
_reflns_number_gt 1780
_reflns_number_total 4602
_reflns_threshold_expression 'I > 2\s~I~'
_cod_data_source_file bk1369.cif
_cod_data_source_block II
_cod_depositor_comments
;
The following automatic conversions were performed:
'_symmetry_cell_setting' value 'Orthorhombic' changed to 'orthorhombic'
according to '/home/saulius/struct/CIF-dictionaries/cif_core.dic'
dictionary named 'cif_core.dic' version 2.4.1 from 2010-06-29.

Automatic conversion script
Id: cif_fix_enum 1527 2010-12-29 10:47:43Z saulius 

The following automatic conversions were performed:

'_atom_site_adp_type' tag value 'Uij' was replaced with 'Uani' value
30 times.

'_geom_bond_publ_flag' tag value 'nos' was replaced with
'no' value.

Automatic conversion script
Id: cif_fix_values 1646 2011-03-28 12:23:43Z adriana 

The following automatic conversions were performed:

'_exptl_crystal_density_meas' value 'none' was changed to '?' - the
value is perceived as not measured.

Automatic conversion script
Id: cif_fix_values 3008 2015-01-20 13:52:24Z robertas 

The following automatic conversions were performed:

'_refine_ls_weighting_scheme' value 'w = 1/\s^2^(F^2^)' was changed
to 'calc'. New tag '_refine_ls_weighting_details' was created. The
value of the new tag was set to 'w = 1/\s^2^(F^2^)'.

Automatic conversion script
Id: cif_fix_values 3143 2015-03-26 13:38:13Z robertas 
;
_cod_original_cell_volume 3533.1(16)
_cod_database_code 2007145

loop_
_symmetry_equiv_pos_as_xyz
'  +x,  +y,  +z'
1/2-x,1/2-y,1/2+z
'1/2+x,1/2-y,  -z'
'  -x,  +y,1/2-z'
'  -x,  -y,  -z'
1/2+x,1/2+y,1/2-z
'1/2-x,1/2+y,  +z'
'  +x,  -y,1/2+z'

loop_
_atom_site_label
_atom_site_fract_x
_atom_site_fract_y
_atom_site_fract_z
_atom_site_U_iso_or_equiv
_atom_site_adp_type
_atom_site_calc_flag
_atom_site_calc_attached_atom
O1 .13116(6) .1237(2) .37740(10) .0394(5) Uani ? ?
O2 .11216(8) .0935(3) .24020(10) .0598(7) Uani ? ?
O3A* .21115(10) .1406(5) .7280(2) .1250(10) Uani ? ?
O3B* .28492(9) .2065(5) .7170(2) .1170(10) Uani ? ?
O3A# .06260(8) -.2600(3) .5667(2) .0654(8) Uani ? ?
O3B# .00412(9) -.1968(3) .6501(2) .0753(8) Uani ? ?
O4* .32170(7) .3065(3) .5755(2) .0698(8) Uani ? ?
O4# -.02499(8) .1028(4) .6639(2) .0692(8) Uani ? ?
N3* .24434(10) .1917(4) .6866(2) .0760(10) Uani ? ?
N3# .03691(9) -.1587(3) .6002(2) .0500(8) Uani ? ?
C1 .13136(9) .2561(3) .4422(2) .0363(8) Uani ? ?
C1* .18147(9) .2607(3) .4823(2) .0371(8) Uani ? ?
C1# .09026(9) .2156(3) .5037(2) .0332(7) Uani ? ?
C2 .12234(9) .4086(3) .3887(2) .0351(8) Uani ? ?
C2* .19018(10) .2249(4) .5661(2) .0432(9) Uani ? ?
C2# .08224(10) .0548(4) .5269(2) .0394(9) Uani ? ?
C3 .11314(9) .3628(3) .3064(2) .0381(8) Uani ? ?
C3* .23705(10) .2375(4) .5986(2) .0465(9) Uani ? ?
C3# .04403(9) .0151(3) .5802(2) .0377(8) Uani ? ?
C4 .11752(10) .1844(4) .2994(2) .0428(9) Uani ? ?
C4* .27581(10) .2882(4) .5487(2) .0485(9) Uani ? ?
C4# .01321(10) .1340(4) .6133(2) .0450(9) Uani ? ?
C5 .12533(10) .5734(4) .4109(2) .0429(9) Uani ? ?
C5* .26640(10) .3228(4) .4641(2) .0536(10) Uani ? ?
C5# .02170(10) .2972(4) .5906(2) .0517(10) Uani ? ?
C6 .11780(10) .6875(4) .3477(2) .0500(10) Uani ? ?
C6* .22060(10) .3087(4) .4319(2) .0500(10) Uani ? ?
C6# .05940(10) .3358(4) .5364(2) .0461(9) Uani ? ?
C7 .10690(10) .6408(4) .2654(2) .0560(10) Uani ? ?
C8 .10450(10) .4771(4) .2433(2) .0530(10) Uani ? ?
H2* .1670(9) .187(3) .603(2) .046(8) Uiso ? ?
H2# .1025(9) -.030(3) .507(2) .051(9) Uiso ? ?
H4* .321(2) .267(6) .633(3) .15(2) Uiso ? ?
H4# -.025(2) -.025(6) .677(3) .15(2) Uiso ? ?
H5 .1331(10) .601(3) .470(2) .061(9) Uiso ? ?
H5* .2950(10) .355(4) .431(2) .080(10) Uiso ? ?
H5# -.0010(10) .394(3) .622(2) .064(9) Uiso ? ?
H6 .1180(10) .800(4) .363(2) .070(10) Uiso ? ?
H6* .2163(8) .338(3) .375(2) .035(7) Uiso ? ?
H6# .0635(10) .446(4) .520(2) .060(10) Uiso ? ?
H7 .1020(10) .717(3) .223(2) .055(9) Uiso ? ?
H8 .0980(9) .443(3) .186(2) .051(8) Uiso ? ?

loop_
_atom_site_aniso_label
_atom_site_aniso_U_11
_atom_site_aniso_U_22
_atom_site_aniso_U_33
_atom_site_aniso_U_12
_atom_site_aniso_U_13
_atom_site_aniso_U_23
O1 .0480(10) .0370(10) .0334(10) .0031(9) -.0004(9) -.0039(9)
O2 .086(2) .0540(10) .0390(10) .0020(10) -.0110(10) -.0110(10)
OA* .067(2) .251(4) .056(2) -.035(2) -.0100(10) .057(2)
O3B* .060(2) .237(4) .055(2) -.025(2) -.0240(10) .031(2)
O3A# .077(2) .0480(10) .071(2) .0010(10) .0100(10) .0020(10)
O3B# .067(2) .078(2) .081(2) -.0110(10) .0210(10) .0210(10)
O4* .0320(10) .116(2) .0610(10) -.0050(10) -.0070(10) .008(2)
O4# .0490(10) .090(2) .069(2) -.0020(10) .0230(10) -.0020(10)
N3* .049(2) .136(3) .0420(10) -.006(2) -.0090(10) .013(2)
N3# .044(2) .061(2) .045(2) -.0070(10) -.0030(10) .0070(10)
C1 .038(2) .041(2) .0300(10) .0020(10) .0020(10) -.0060(10)
C1* .0350(10) .041(2) .0350(10) .0030(10) .0010(10) -.0010(10)
C1# .0310(10) .039(2) .0300(10) .0020(10) -.0050(10) .0000(10)
C2 .0300(10) .038(2) .037(2) .0010(10) -.0020(10) .0000(10)
C2* .034(2) .060(2) .035(2) -.003(2) .0040(10) .005(2)
C2# .034(2) .048(2) .036(2) .0080(10) -.0020(10) .000(2)
C3 .038(2) .041(2) .035(2) .0010(10) -.0030(10) .0000(10)
C3* .039(2) .068(2) .033(2) .002(2) -.0050(10) -.001(2)
C3# .0340(10) .044(2) .036(2) -.0030(10) -.0070(10) .0060(10)
C4 .041(2) .051(2) .036(2) .0010(10) -.0020(10) -.001(2)
C4* .035(2) .064(2) .047(2) .002(2) -.0040(10) -.004(2)
C4# .033(2) .063(2) .040(2) -.004(2) .0020(10) -.006(2)
C5 .043(2) .042(2) .043(2) .0020(10) -.0020(10) -.003(2)
C5* .035(2) .079(3) .047(2) -.002(2) .0030(10) .009(2)
C5# .048(2) .057(2) .050(2) .004(2) .009(2) -.011(2)
C6 .054(2) .036(2) .062(2) .005(2) -.001(2) .000(2)
C6* .045(2) .073(2) .032(2) .003(2) -.0010(10) .004(2)
C6# .048(2) .041(2) .049(2) .001(2) .0010(10) -.006(2)
C7 .068(2) .049(2) .052(2) .007(2) -.007(2) .013(2)
C8 .065(2) .057(2) .036(2) .006(2) -.008(2) .002(2)

loop_
_atom_type_symbol
_atom_type_scat_dispersion_real
_atom_type_scat_dispersion_imag
_atom_type_scat_source
H 0 0 'Stewart, Davidson & Simpson (1965)'
C .002 .002 'Cromer & Waber (1974)'
O .008 .006 'Cromer & Waber (1974)'
N .004 .003 'Cromer & Waber (1974)'

loop_
_geom_angle_atom_site_label_1
_geom_angle_atom_site_label_2
_geom_angle_atom_site_label_3
_geom_angle_site_symmetry_3
_geom_angle
_geom_angle_publ_flag
C1 O1 C4 ? 110.8(2) yes
C4* O4* H4* ? 103(2) no
C4# O4# H4# ? 107(2) no
O3A* N3* O3B* ? 121.4(3) yes
O3A* N3* C3* ? 120.2(3) yes
O3B* N3* C3* ? 118.4(3) yes
O3A# N3# O3B# ? 122.4(3) yes
O3A# N3# C3# ? 119.0(2) yes
O3B# N3# C3# ? 118.5(3) yes
O1 C1 C1* ? 107.9(2) no
O1 C1 C1# ? 106.1(2) no
O1 C1 C2 ? 102.1(2) yes
C1* C1 C1# ? 114.7(2) no
C1* C1 C2 ? 111.1(2) no
C1# C1 C2 ? 113.9(2) no
C1 C1* C2* ? 123.6(2) no
C1 C1* C6* ? 118.4(2) no
C2* C1* C6* ? 118.0(3) no
C1 C1# C2# ? 119.5(2) no
C1 C1# C6# ? 122.5(3) no
C2# C1# C6# ? 117.9(3) no
C1 C2 C3 ? 109.5(2) yes
C1 C2 C5 ? 129.6(2) no
C3 C2 C5 ? 120.7(3) no
C1* C2* C3* ? 119.9(3) no
C1* C2* H2* ? 124.0(10) no
C3* C2* H2* ? 115.0(10) no
C1# C2# C3# ? 120.3(3) no
C1# C2# H2# ? 120.0(10) no
C3# C2# H2# ? 119.0(10) no
C2 C3 C4 ? 109.0(2) yes
C2 C3 C8 ? 122.0(3) no
C4 C3 C8 ? 128.9(3) no
N3* C3* C2* ? 117.4(3) no
N3* C3* C4* ? 120.6(2) no
C2* C3* C4* ? 122.0(3) no
N3# C3# C2# ? 117.3(3) no
N3# C3# C4# ? 120.6(3) no
C2# C3# C4# ? 122.1(3) no
O1 C4 O2 ? 120.5(3) yes
O1 C4 C3 ? 108.1(2) yes
O2 C4 C3 ? 131.3(3) no
O4* C4* C3* ? 125.6(3) no
O4* C4* C5* ? 117.1(3) no
C3* C4* C5* ? 117.3(3) no
O4# C4# C3# ? 124.9(3) no
O4# C4# C5# ? 117.5(3) no
C3# C4# C5# ? 117.6(3) no
C2 C5 C6 ? 117.3(3) no
C2 C5 H5 ? 118.0(10) no
C6 C5 H5 ? 124.0(10) no
C4* C5* C6* ? 120.9(3) no
C4* C5* H5* ? 114.0(10) no
C6* C5* H5* ? 124.0(10) no
C6# C5# H5# ? 122.0(10) no
C4# C5# H5# ? 117.0(10) no
C4# C5# C6# ? 120.0(3) no
C5 C6 C7 ? 121.7(3) no
C5 C6 H6 ? 117.0(10) no
C7 C6 H6 ? 120.0(10) no
C1* C6* C5* ? 121.9(3) no
C1* C6* H6* ? 121.0(10) no
C5* C6* H6* ? 117.0(10) no
C1# C6# C5# ? 122.0(3) no
C1# C6# H6# ? 119.0(10) no
C5# C6# H6# ? 118.0(10) no
C6 C7 C8 ? 120.8(3) no
C6 C7 H7 ? 121.0(10) no
C8 C7 H7 ? 117.0(10) no
C3 C8 C7 ? 117.3(3) no
C3 C8 H8 ? 120.0(10) no
C7 C8 H8 ? 121.0(10) no
O4* H4* O3B* ? 146(3) no
O4* H4* O2 2_555 115(3) no
O4# H4# O3B# ? 141(4) no
O4# H4# O2 5_556 107(3) no

loop_
_geom_bond_atom_site_label_1
_geom_bond_atom_site_label_2
_geom_bond_site_symmetry_1
_geom_bond_site_symmetry_2
_geom_bond_distance
_geom_bond_publ_flag
O1 C1 ? ? 1.482(3) yes
O1 C4 ? ? 1.375(3) yes
O2 C4 ? ? 1.198(3) yes
O3A* N3* ? ? 1.200(3) yes
O3B* N3* ? ? 1.226(3) yes
O3A# N3# ? ? 1.207(3) yes
O3B# N3# ? ? 1.239(3) yes
O4* C4* ? ? 1.345(3) yes
O4* H4* ? ? .96(4) no
O4# C4# ? ? 1.347(3) yes
O4# H4# ? ? 1.06(5) no
N3* C3* ? ? 1.448(3) yes
N3# C3# ? ? 1.460(4) yes
C1 C1* ? ? 1.523(3) yes
C1 C1# ? ? 1.529(3) yes
C1 C2 ? ? 1.518(3) yes
C1* C2* ? ? 1.372(3) no
C1* C6* ? ? 1.398(4) no
C1# C2# ? ? 1.374(4) no
C1# C6# ? ? 1.395(4) no
C2 C3 ? ? 1.372(3) yes
C2 C5 ? ? 1.386(4) no
C2* C3* ? ? 1.396(4) no
C2* H2* ? ? .92(2) no
C2# C3# ? ? 1.386(4) no
C2# H2# ? ? .94(3) no
C3 C4 ? ? 1.458(4) yes
C3 C8 ? ? 1.381(4) no
C3* C4* ? ? 1.390(4) no
C3# C4# ? ? 1.389(4) no
C4* C5* ? ? 1.385(4) no
C4# C5# ? ? 1.392(4) no
C5 C6 ? ? 1.376(4) no
C5 H5 ? ? .98(3) no
C5* C6* ? ? 1.368(4) no
C5* H5* ? ? .98(3) no
C5# C6# ? ? 1.383(4) no
C5# H5# ? ? 1.12(3) no
C6 C7 ? ? 1.383(4) no
C6 H6 ? ? .95(3) no
C6* H6* ? ? .94(2) no
C6# H6# ? ? .94(3) no
C7 C8 ? ? 1.376(4) no
C7 H7 ? ? .92(3) no
C8 H8 ? ? .95(3) no

loop_
_geom_hbond_atom_site_label_D
_geom_hbond_atom_site_label_H
_geom_hbond_atom_site_label_A
_geom_hbond_site_symmetry_A
_geom_hbond_distance_DH
_geom_hbond_distance_HA
_geom_hbond_distance_DA
_geom_hbond_angle_DHA
_geom_hbond_publ_flag
O4# H4# O3B# ? 1.06(5) 1.67(5) 2.572(4) 141(4) yes
O4# H4# O2 5_556 1.06(5) 2.80(4) 3.259(3) 107(3) yes
O4* H4* O3B* ? 0.96(4) 1.73(5) 2.580(3) 146(4) yes
O4* H4* O2 2_555 0.96(4) 2.75(4) 3.274(3) 115(3) yes
C2# H2# O1 ? 0.94(3) 2.52(3) 2.771(3) 96(2) yes
C2# H2# O3A# ? 0.94(3) 2.37(3) 2.688(4) 100(2) yes
C2* H2* O3A* ? 0.92(2) 2.34(2) 2.702(4) 103(2) yes
C5 H5 O4* 7_555 0.98(3) 2.67(3) 3.527(4) 147(2) yes
C6 H6 O1 1_565 0.95(3) 2.66(3) 3.593(4) 167(2) yes
C6 H6 O4# 5_566 0.95(3) 2.72(3) 3.084(4) 104(2) yes
C6# H6# O3A# 1_565 0.94(3) 2.50(3) 3.319(4) 146(2) yes
C6* H6* O3B* 2_554 0.94(3) 2.51(2) 3.388(4) 156(2) yes
C8 H8 O3A# 8_554 0.95(3) 2.59(3) 3.489(4) 157(2) yes
